data_7134030
loop_
_publ_author_name
'Cariello, Guilherme'
'Gallo, Rafael D. C.'
'Deflon, Victor Marcelo'
'Cormanich, Rodrigo A.'
'Jurberg, Igor D.'

_publ_section_title
;
 Visible Light-Mediated Formal Alkylation and [4+1]-Cycloaddition
 Strategies of Silyl Enol Ethers with Aryldiazoacetates
;
_journal_name_full 'Chemical Communications'
_journal_paper_doi 10.1039/D4CC05451B
_journal_year 2024
_chemical_formula_sum 'C17 H15 Cl O3'
_chemical_formula_weight 302.74
_space_group_crystal_system orthorhombic
_space_group_IT_number 29
_space_group_name_Hall 'P 2c -2ac'
_space_group_name_H-M_alt 'P c a 21'
_atom_sites_solution_hydrogens geom
_audit_creation_method SHELXL-2018/3
_audit_update_record
;
2024-09-16 deposited with the CCDC.	2024-12-01 downloaded from the CCDC.
;
_cell_angle_alpha 90
_cell_angle_beta 90
_cell_angle_gamma 90
_cell_formula_units_Z 4
_cell_length_a 10.8616(7)
_cell_length_b 17.3612(11)
_cell_length_c 8.0514(4)
_cell_measurement_reflns_used 4336
_cell_measurement_temperature 296(2)
_cell_measurement_theta_max 22.26
_cell_measurement_theta_min 2.21
_cell_volume 1518.26(16)
_computing_cell_refinement 'Bruker SAINT'
_computing_data_collection 'Bruker APEX2'
_computing_data_reduction 'Bruker SAINT'
_computing_structure_refinement 'SHELXL-2018/3 (Sheldrick, 2018)'
_computing_structure_solution 'SHELXT 2014/5 (Sheldrick, 2014)'
_diffrn_ambient_temperature 296(2)
_diffrn_measured_fraction_theta_full 0.999
_diffrn_measured_fraction_theta_max 0.998
_diffrn_measurement_device_type 'Bruker APEX-II CCD'
_diffrn_measurement_method '\f and \w scans'
_diffrn_radiation_type MoK\a
_diffrn_radiation_wavelength 0.71073
_diffrn_reflns_av_R_equivalents 0.0863
_diffrn_reflns_av_unetI/netI 0.0562
_diffrn_reflns_Laue_measured_fraction_full 0.999
_diffrn_reflns_Laue_measured_fraction_max 0.998
_diffrn_reflns_limit_h_max 13
_diffrn_reflns_limit_h_min -13
_diffrn_reflns_limit_k_max 21
_diffrn_reflns_limit_k_min -21
_diffrn_reflns_limit_l_max 10
_diffrn_reflns_limit_l_min -10
_diffrn_reflns_number 22340
_diffrn_reflns_point_group_measured_fraction_full 1.000
_diffrn_reflns_point_group_measured_fraction_max 0.995
_diffrn_reflns_theta_full 25.242
_diffrn_reflns_theta_max 26.397
_diffrn_reflns_theta_min 2.212
_exptl_absorpt_coefficient_mu 0.258
_exptl_absorpt_correction_T_max 0.7454
_exptl_absorpt_correction_T_min 0.4437
_exptl_absorpt_correction_type multi-scan
_exptl_absorpt_process_details SADABS
_exptl_crystal_colour colourless
_exptl_crystal_density_diffrn 1.324
_exptl_crystal_description plate
_exptl_crystal_F_000 632
_exptl_crystal_size_max 0.500
_exptl_crystal_size_mid 0.320
_exptl_crystal_size_min 0.070
_refine_diff_density_max 0.154
_refine_diff_density_min -0.228
_refine_diff_density_rms 0.037
_refine_ls_abs_structure_details
;
 Flack x determined using 802 quotients [(I+)-(I-)]/[(I+)+(I-)]
 (Parsons, Flack and Wagner, Acta Cryst. B69 (2013) 249-259).
;
_refine_ls_abs_structure_Flack 0.10(10)
_refine_ls_extinction_method none
_refine_ls_goodness_of_fit_ref 1.068
_refine_ls_hydrogen_treatment constr
_refine_ls_matrix_type full
_refine_ls_number_parameters 191
_refine_ls_number_reflns 3096
_refine_ls_number_restraints 1
_refine_ls_restrained_S_all 1.068
_refine_ls_R_factor_all 0.0770
_refine_ls_R_factor_gt 0.0490
_refine_ls_shift/su_max 0.000
_refine_ls_shift/su_mean 0.000
_refine_ls_structure_factor_coef Fsqd
_refine_ls_weighting_details 'w=1/[\s^2^(Fo^2^)+(0.0298P)^2^+0.5240P] where P=(Fo^2^+2Fc^2^)/3'
_refine_ls_weighting_scheme calc
_refine_ls_wR_factor_gt 0.1051
_refine_ls_wR_factor_ref 0.1220
_reflns_Friedel_coverage 0.849
_reflns_Friedel_fraction_full 1.000
_reflns_Friedel_fraction_max 0.991
_reflns_number_gt 2274
_reflns_number_total 3096
_reflns_threshold_expression 'I > 2\s(I)'
_cod_data_source_file d4cc05451b2.cif
_cod_data_source_block shelx
_cod_database_code 7134030
_shelx_shelxl_version_number 2018/3
_shelx_space_group_comment
;
The symmetry employed for this shelxl refinement is uniquely defined
by the following loop, which should always be used as a source of
symmetry information in preference to the above space-group names.
They are only intended as comments.
;
_shelx_estimated_absorpt_t_min 0.882
_shelx_estimated_absorpt_t_max 0.982

loop_
_space_group_symop_operation_xyz
'x, y, z'
'-x, -y, z+1/2'
'x+1/2, -y, z'
'-x+1/2, y, z+1/2'

loop_
_atom_site_label
_atom_site_type_symbol
_atom_site_fract_x
_atom_site_fract_y
_atom_site_fract_z
_atom_site_U_iso_or_equiv
_atom_site_adp_type
_atom_site_occupancy
_atom_site_site_symmetry_order
_atom_site_calc_flag
_atom_site_refinement_flags_posn
_atom_site_refinement_flags_adp
_atom_site_refinement_flags_occupancy
_atom_site_disorder_assembly
_atom_site_disorder_group
C1 C 0.5404(4) 0.1197(2) 0.3288(6) 0.0575(11) Uani 1 1 d . . . . .
H1 H 0.620691 0.105368 0.354266 0.069 Uiso 1 1 calc R U . . .
C2 C 0.4664(4) 0.0688(3) 0.2429(6) 0.0598(11) Uani 1 1 d . . . . .
H2 H 0.496636 0.020923 0.210842 0.072 Uiso 1 1 calc R U . . .
C3 C 0.3478(4) 0.0895(2) 0.2053(5) 0.0544(11) Uani 1 1 d . . . . .
C4 C 0.3031(4) 0.1604(2) 0.2498(6) 0.0594(12) Uani 1 1 d . . . . .
H4 H 0.223356 0.174816 0.221179 0.071 Uiso 1 1 calc R U . . .
C5 C 0.3781(4) 0.2104(2) 0.3378(7) 0.0543(11) Uani 1 1 d . . . . .
H5 H 0.346938 0.257919 0.370820 0.065 Uiso 1 1 calc R U . . .
C6 C 0.4985(4) 0.1914(2) 0.3780(5) 0.0458(10) Uani 1 1 d . . . . .
C7 C 0.5801(4) 0.2440(2) 0.4818(5) 0.0459(10) Uani 1 1 d . . . . .
H7 H 0.666328 0.229875 0.462974 0.055 Uiso 1 1 calc R U . . .
C8 C 0.5642(4) 0.3294(2) 0.4432(6) 0.0521(11) Uani 1 1 d . . . . .
H8A H 0.578914 0.337986 0.325796 0.062 Uiso 1 1 calc R U . . .
H8B H 0.480162 0.344556 0.467305 0.062 Uiso 1 1 calc R U . . .
C9 C 0.6518(4) 0.3787(3) 0.5438(6) 0.0535(11) Uani 1 1 d . . . . .
C10 C 0.6376(4) 0.4643(2) 0.5375(5) 0.0465(10) Uani 1 1 d . . . . .
C11 C 0.5407(4) 0.5000(3) 0.4560(6) 0.0555(11) Uani 1 1 d . . . . .
H11 H 0.482192 0.470311 0.401112 0.067 Uiso 1 1 calc R U . . .
C12 C 0.5301(5) 0.5798(3) 0.4556(6) 0.0629(12) Uani 1 1 d . . . . .
H12 H 0.464407 0.603298 0.401562 0.076 Uiso 1 1 calc R U . . .
C13 C 0.6179(5) 0.6241(3) 0.5360(6) 0.0656(13) Uani 1 1 d . . . . .
H13 H 0.611412 0.677504 0.535630 0.079 Uiso 1 1 calc R U . . .
C14 C 0.7143(5) 0.5893(3) 0.6159(6) 0.0647(13) Uani 1 1 d . . . . .
H14 H 0.773336 0.619120 0.669273 0.078 Uiso 1 1 calc R U . . .
C15 C 0.7240(4) 0.5098(3) 0.6177(6) 0.0583(11) Uani 1 1 d . . . . .
H15 H 0.789267 0.486685 0.673325 0.070 Uiso 1 1 calc R U . . .
C16 C 0.5485(4) 0.2290(2) 0.6626(6) 0.0502(10) Uani 1 1 d . . . . .
C17 C 0.5835(6) 0.1498(4) 0.8937(7) 0.101(2) Uani 1 1 d . . . . .
H17A H 0.594775 0.192763 0.967197 0.152 Uiso 1 1 calc R U . . .
H17B H 0.634973 0.107892 0.928736 0.152 Uiso 1 1 calc R U . . .
H17C H 0.498902 0.133893 0.895996 0.152 Uiso 1 1 calc R U . . .
Cl1 Cl 0.25283(16) 0.02552(8) 0.1000(2) 0.0855(4) Uani 1 1 d . . . . .
O1 O 0.7313(3) 0.34942(19) 0.6280(6) 0.0864(13) Uani 1 1 d . . . . .
O2 O 0.4680(3) 0.26138(17) 0.7362(4) 0.0651(9) Uani 1 1 d . . . . .
O3 O 0.6166(3) 0.1723(2) 0.7263(5) 0.0752(10) Uani 1 1 d . . . . .

loop_
_atom_site_aniso_label
_atom_site_aniso_U_11
_atom_site_aniso_U_22
_atom_site_aniso_U_33
_atom_site_aniso_U_23
_atom_site_aniso_U_13
_atom_site_aniso_U_12
C1 0.049(2) 0.058(3) 0.065(3) 0.000(2) 0.000(2) 0.008(2)
C2 0.062(3) 0.051(2) 0.066(3) -0.002(2) 0.006(3) 0.005(2)
C3 0.065(3) 0.051(2) 0.047(3) 0.003(2) 0.001(2) -0.007(2)
C4 0.044(2) 0.061(3) 0.073(3) 0.004(2) -0.010(2) 0.005(2)
C5 0.048(2) 0.047(2) 0.068(3) -0.001(2) 0.001(2) 0.006(2)
C6 0.042(2) 0.048(2) 0.047(3) 0.0069(19) 0.0047(19) 0.0008(19)
C7 0.034(2) 0.053(2) 0.050(3) 0.0048(19) 0.0022(18) 0.0003(18)
C8 0.050(2) 0.052(2) 0.055(3) 0.011(2) -0.002(2) -0.008(2)
C9 0.043(2) 0.059(3) 0.058(3) 0.012(2) -0.004(2) -0.013(2)
C10 0.040(2) 0.059(2) 0.041(2) 0.0091(19) 0.0033(18) -0.0076(19)
C11 0.049(2) 0.059(3) 0.058(3) 0.005(2) -0.004(2) -0.006(2)
C12 0.063(3) 0.063(3) 0.063(3) 0.010(2) -0.004(3) 0.002(3)
C13 0.086(4) 0.056(3) 0.055(3) -0.002(2) 0.001(3) -0.007(3)
C14 0.075(3) 0.066(3) 0.053(3) -0.005(3) -0.003(3) -0.018(3)
C15 0.053(3) 0.070(3) 0.052(3) 0.012(3) -0.008(2) -0.011(2)
C16 0.046(2) 0.047(2) 0.058(3) 0.003(2) -0.003(2) -0.006(2)
C17 0.106(5) 0.115(5) 0.082(4) 0.054(4) 0.002(4) 0.003(4)
Cl1 0.0964(10) 0.0778(8) 0.0821(9) -0.0084(8) -0.0148(8) -0.0230(8)
O1 0.070(2) 0.070(2) 0.119(4) 0.026(2) -0.044(2) -0.0089(19)
O2 0.074(2) 0.0608(18) 0.061(2) -0.0002(16) 0.0131(19) 0.0029(17)
O3 0.074(2) 0.076(2) 0.075(2) 0.0308(19) 0.0009(19) 0.0127(18)

loop_
_atom_type_symbol
_atom_type_description
_atom_type_scat_dispersion_real
_atom_type_scat_dispersion_imag
_atom_type_scat_source
C C 0.0033 0.0016 'International Tables Vol C Tables 4.2.6.8 and 6.1.1.4'
H H 0.0000 0.0000 'International Tables Vol C Tables 4.2.6.8 and 6.1.1.4'
Cl Cl 0.1484 0.1585 'International Tables Vol C Tables 4.2.6.8 and 6.1.1.4'
O O 0.0106 0.0060 'International Tables Vol C Tables 4.2.6.8 and 6.1.1.4'

loop_
_geom_angle_atom_site_label_1
_geom_angle_atom_site_label_2
_geom_angle_atom_site_label_3
_geom_angle
_geom_angle_site_symmetry_1
_geom_angle_site_symmetry_3
_geom_angle_publ_flag
C2 C1 C6 121.9(4) . . ?
C2 C1 H1 119.1 . . ?
C6 C1 H1 119.1 . . ?
C3 C2 C1 119.3(4) . . ?
C3 C2 H2 120.4 . . ?
C1 C2 H2 120.4 . . ?
C4 C3 C2 120.8(4) . . ?
C4 C3 Cl1 119.4(4) . . ?
C2 C3 Cl1 119.8(4) . . ?
C3 C4 C5 119.2(4) . . ?
C3 C4 H4 120.4 . . ?
C5 C4 H4 120.4 . . ?
C4 C5 C6 121.6(4) . . ?
C4 C5 H5 119.2 . . ?
C6 C5 H5 119.2 . . ?
C1 C6 C5 117.2(4) . . ?
C1 C6 C7 120.4(4) . . ?
C5 C6 C7 122.2(4) . . ?
C16 C7 C6 107.0(3) . . ?
C16 C7 C8 109.7(3) . . ?
C6 C7 C8 113.9(3) . . ?
C16 C7 H7 108.7 . . ?
C6 C7 H7 108.7 . . ?
C8 C7 H7 108.7 . . ?
C9 C8 C7 111.7(4) . . ?
C9 C8 H8A 109.3 . . ?
C7 C8 H8A 109.3 . . ?
C9 C8 H8B 109.3 . . ?
C7 C8 H8B 109.3 . . ?
H8A C8 H8B 107.9 . . ?
O1 C9 C10 120.7(4) . . ?
O1 C9 C8 120.7(4) . . ?
C10 C9 C8 118.6(4) . . ?
C15 C10 C11 118.6(4) . . ?
C15 C10 C9 118.8(4) . . ?
C11 C10 C9 122.6(4) . . ?
C10 C11 C12 120.6(4) . . ?
C10 C11 H11 119.7 . . ?
C12 C11 H11 119.7 . . ?
C13 C12 C11 119.7(5) . . ?
C13 C12 H12 120.2 . . ?
C11 C12 H12 120.2 . . ?
C14 C13 C12 120.0(5) . . ?
C14 C13 H13 120.0 . . ?
C12 C13 H13 120.0 . . ?
C13 C14 C15 120.2(4) . . ?
C13 C14 H14 119.9 . . ?
C15 C14 H14 119.9 . . ?
C14 C15 C10 120.8(4) . . ?
C14 C15 H15 119.6 . . ?
C10 C15 H15 119.6 . . ?
O2 C16 O3 124.2(4) . . ?
O2 C16 C7 124.0(4) . . ?
O3 C16 C7 111.7(4) . . ?
O3 C17 H17A 109.5 . . ?
O3 C17 H17B 109.5 . . ?
H17A C17 H17B 109.5 . . ?
O3 C17 H17C 109.5 . . ?
H17A C17 H17C 109.5 . . ?
H17B C17 H17C 109.5 . . ?
C16 O3 C17 114.7(4) . . ?

loop_
_geom_bond_atom_site_label_1
_geom_bond_atom_site_label_2
_geom_bond_distance
_geom_bond_site_symmetry_2
_geom_bond_publ_flag
C1 C2 1.380(6) . ?
C1 C6 1.383(6) . ?
C1 H1 0.9300 . ?
C2 C3 1.371(6) . ?
C2 H2 0.9300 . ?
C3 C4 1.371(6) . ?
C3 Cl1 1.738(4) . ?
C4 C5 1.385(6) . ?
C4 H4 0.9300 . ?
C5 C6 1.387(6) . ?
C5 H5 0.9300 . ?
C6 C7 1.523(6) . ?
C7 C16 1.519(6) . ?
C7 C8 1.523(6) . ?
C7 H7 0.9800 . ?
C8 C9 1.515(6) . ?
C8 H8A 0.9700 . ?
C8 H8B 0.9700 . ?
C9 O1 1.210(5) . ?
C9 C10 1.495(6) . ?
C10 C15 1.386(6) . ?
C10 C11 1.387(6) . ?
C11 C12 1.389(6) . ?
C11 H11 0.9300 . ?
C12 C13 1.386(7) . ?
C12 H12 0.9300 . ?
C13 C14 1.369(7) . ?
C13 H13 0.9300 . ?
C14 C15 1.383(6) . ?
C14 H14 0.9300 . ?
C15 H15 0.9300 . ?
C16 O2 1.197(5) . ?
C16 O3 1.334(5) . ?
C17 O3 1.448(7) . ?
C17 H17A 0.9600 . ?
C17 H17B 0.9600 . ?
C17 H17C 0.9600 . ?

loop_
_geom_hbond_atom_site_label_D
_geom_hbond_atom_site_label_H
_geom_hbond_atom_site_label_A
_geom_hbond_distance_DH
_geom_hbond_distance_HA
_geom_hbond_distance_DA
_geom_hbond_angle_DHA
_geom_hbond_site_symmetry_A
_geom_hbond_publ_flag
C4 H4 O2 0.93 2.57 3.428(5) 154.0 4_554 yes
C8 H8A O1 0.97 2.61 3.390(6) 137.4 4_654 yes
C17 H17B Cl1 0.96 2.98 3.925(6) 166.9 3_556 yes
